data_1504566
loop_
_publ_author_name
'Deng, Zhang-Shuang'
'Li, Jian-Xin'
'Teng, Peng'
'Li, Peng'
'Sun, Xiao-Ru'

_publ_section_title
;
 Biocatalyzed cross-coupling of sinomenine and guaiacol by Antrodiella
 semisupina.
;
_journal_issue 6
_journal_name_full 'Organic letters'
_journal_page_first 1119
_journal_page_last 1122
_journal_paper_doi 10.1021/ol800024u
_journal_volume 10
_journal_year 2008
_chemical_absolute_configuration rm
_chemical_formula_sum 'C38 H45 N2 O9'
_chemical_formula_weight 673.76
_chemical_name_systematic
; 
 ? 
;
_space_group_IT_number 19
_symmetry_cell_setting orthorhombic
_symmetry_space_group_name_Hall 'P 2ac 2ab'
_symmetry_space_group_name_H-M 'P 21 21 21'
_atom_sites_solution_hydrogens geom
_atom_sites_solution_primary direct
_atom_sites_solution_secondary difmap
_audit_creation_method SHELXL-97
_cell_angle_alpha 90.00
_cell_angle_beta 90.00
_cell_angle_gamma 90.00
_cell_formula_units_Z 4
_cell_length_a 10.838(4)
_cell_length_b 16.454(6)
_cell_length_c 22.530(9)
_cell_measurement_reflns_used 8698
_cell_measurement_temperature 293(2)
_cell_measurement_theta_max 27.4835
_cell_measurement_theta_min 3.0657
_cell_volume 4018(3)
_computing_cell_refinement 'CrystalClear (Rigaku/MSC Inc., 2005)'
_computing_data_collection 'CrystalClear (Rigaku/MSC Inc., 2005)'
_computing_data_reduction 'CrystalClear (Rigaku/MSC Inc., 2005)'
_computing_molecular_graphics 'Bruker shelxl'
_computing_publication_material 'Bruker shelxl'
_computing_structure_refinement 'SHELXL-97 (Sheldrick, 1997)'
_computing_structure_solution 'SHELXS-97 (Sheldrick, 1990)'
_diffrn_ambient_temperature 293(2)
_diffrn_detector_area_resol_mean 13.6612
_diffrn_measured_fraction_theta_full 0.998
_diffrn_measured_fraction_theta_max 0.998
_diffrn_measurement_device_type 'Mercury2 (2x2 bin mode)'
_diffrn_measurement_method CCD_Profile_fitting
_diffrn_radiation_monochromator graphite
_diffrn_radiation_source 'fine-focus sealed tube'
_diffrn_radiation_type MoK\a
_diffrn_radiation_wavelength 0.71073
_diffrn_reflns_av_R_equivalents 0.0558
_diffrn_reflns_av_sigmaI/netI 0.0325
_diffrn_reflns_limit_h_max 13
_diffrn_reflns_limit_h_min -13
_diffrn_reflns_limit_k_max 19
_diffrn_reflns_limit_k_min -16
_diffrn_reflns_limit_l_max 27
_diffrn_reflns_limit_l_min -27
_diffrn_reflns_number 26628
_diffrn_reflns_theta_full 25.50
_diffrn_reflns_theta_max 25.50
_diffrn_reflns_theta_min 2.42
_exptl_absorpt_coefficient_mu 0.079
_exptl_absorpt_correction_T_max 1.0000
_exptl_absorpt_correction_T_min 0.8617
_exptl_absorpt_correction_type multi-scan
_exptl_absorpt_process_details 'CrystalClear (Rigaku/MSC Inc., 2005)'
_exptl_crystal_colour Colorless
_exptl_crystal_density_diffrn 1.114
_exptl_crystal_density_method 'not measured'
_exptl_crystal_description Prism
_exptl_crystal_F_000 1436
_exptl_crystal_size_max 0.200
_exptl_crystal_size_mid 0.200
_exptl_crystal_size_min 0.150
_refine_diff_density_max 1.453
_refine_diff_density_min -0.390
_refine_diff_density_rms 0.153
_refine_ls_abs_structure_details 'Flack H D (1983), Acta Cryst. A39, 876-881'
_refine_ls_abs_structure_Flack 10(10)
_refine_ls_extinction_method none
_refine_ls_goodness_of_fit_ref 1.376
_refine_ls_hydrogen_treatment constr
_refine_ls_matrix_type full
_refine_ls_number_parameters 442
_refine_ls_number_reflns 4156
_refine_ls_number_restraints 0
_refine_ls_restrained_S_all 1.376
_refine_ls_R_factor_all 0.1152
_refine_ls_R_factor_gt 0.1073
_refine_ls_shift/su_max 0.003
_refine_ls_shift/su_mean 0.000
_refine_ls_structure_factor_coef Fsqd
_refine_ls_weighting_details 'calc w=1/[\s^2^(Fo^2^)+(0.2000P)^2^+0.0000P] where P=(Fo^2^+2Fc^2^)/3'
_refine_ls_weighting_scheme calc
_refine_ls_wR_factor_gt 0.3028
_refine_ls_wR_factor_ref 0.3148
_reflns_number_gt 3700
_reflns_number_total 4157
_reflns_threshold_expression >2sigma(I)
_cod_data_source_file ol800024u-file004.cif
_cod_data_source_block shelxl
_cod_depositor_comments
;
The following automatic conversions were performed:

'_symmetry_cell_setting' value 'ORTHORHOMBIC' changed to
'orthorhombic' according to
/home/saulius/struct/CIF-dictionaries/cif_core.dic dictionary named
'cif_core.dic' version 2.4.1 from
2010-06-29.

'_exptl_absorpt_correction_type' value 'Multi-scan'
changed to 'multi-scan' according to
/home/saulius/struct/CIF-dictionaries/cif_core.dic dictionary named
'cif_core.dic' version 2.4.1 from 2010-06-29.

Automatic conversion script
Id: cif_fix_values 1715 2011-07-08 13:25:40Z adriana 
;
_cod_original_sg_symbol_H-M P2(1)2(1)2(1)
_cod_database_code 1504566

loop_
_symmetry_equiv_pos_as_xyz
'x, y, z'
'-x+1/2, -y, z+1/2'
'-x, y+1/2, -z+1/2'
'x+1/2, -y+1/2, -z'

loop_
_atom_site_label
_atom_site_type_symbol
_atom_site_fract_x
_atom_site_fract_y
_atom_site_fract_z
_atom_site_U_iso_or_equiv
_atom_site_adp_type
_atom_site_occupancy
_atom_site_symmetry_multiplicity
_atom_site_calc_flag
_atom_site_refinement_flags
C1' C -1.0356(5) -0.1042(3) -0.2716(2) 0.0343(11) Uani 1 1 d .
C1 C -0.9804(5) -0.0933(3) -0.2111(2) 0.0359(11) Uani 1 1 d .
C2 C -0.8761(5) -0.1406(3) -0.1968(2) 0.0404(12) Uani 1 1 d .
H2A H -0.8429 -0.1757 -0.2249 0.049 Uiso 1 1 calc R
C2' C -1.1392(6) -0.1559(4) -0.2762(2) 0.0419(12) Uani 1 1 d .
H2'A H -1.1715 -0.1805 -0.2425 0.050 Uiso 1 1 calc R
C3' C -1.1927(6) -0.1699(4) -0.3315(3) 0.0453(13) Uani 1 1 d .
C3 C -0.8231(6) -0.1351(4) -0.1412(3) 0.0457(13) Uani 1 1 d .
C4' C -1.1384(6) -0.1377(4) -0.3826(2) 0.0431(13) Uani 1 1 d .
C4 C -0.8715(6) -0.0819(4) -0.0991(2) 0.0443(13) Uani 1 1 d .
C5 C -1.0411(7) -0.0186(4) -0.0010(3) 0.0539(15) Uani 1 1 d .
H5A H -0.9574 -0.0262 0.0131 0.065 Uiso 1 1 calc R
H5B H -1.0822 0.0190 0.0256 0.065 Uiso 1 1 calc R
C5' C -0.9663(6) -0.1054(4) -0.4901(2) 0.0530(15) Uani 1 1 d .
H5'A H -1.0448 -0.1326 -0.4960 0.064 Uiso 1 1 calc R
H5'C H -0.9514 -0.0716 -0.5247 0.064 Uiso 1 1 calc R
C6 C -1.1084(8) -0.0997(4) 0.0000(3) 0.0616(18) Uani 1 1 d .
C6' C -0.8668(6) -0.1688(5) -0.4871(3) 0.0571(16) Uani 1 1 d .
C7' C -0.7650(6) -0.1581(4) -0.4444(3) 0.0491(14) Uani 1 1 d .
C7 C -1.2151(7) -0.1056(4) -0.0414(3) 0.0598(18) Uani 1 1 d .
C8 C -1.2484(6) -0.0447(4) -0.0760(3) 0.0535(15) Uani 1 1 d .
H8A H -1.3193 -0.0493 -0.0990 0.064 Uiso 1 1 calc R
C8' C -0.7542(6) -0.0883(4) -0.4154(3) 0.0495(14) Uani 1 1 d .
H8'A H -0.6884 -0.0813 -0.3894 0.059 Uiso 1 1 calc R
C9' C -0.8450(6) 0.0396(4) -0.3696(3) 0.0460(13) Uani 1 1 d .
H9'A H -0.7602 0.0588 -0.3641 0.055 Uiso 1 1 calc R
C9 C -1.1824(6) 0.0722(4) -0.1407(3) 0.0485(14) Uani 1 1 d .
H9A H -1.2698 0.0839 -0.1479 0.058 Uiso 1 1 calc R
C10 C -1.1408(6) 0.0111(4) -0.1872(3) 0.0480(14) Uani 1 1 d .
H10A H -1.1202 0.0403 -0.2233 0.058 Uiso 1 1 calc R
H10B H -1.2095 -0.0247 -0.1962 0.058 Uiso 1 1 calc R
C10' C -0.8810(6) -0.0081(4) -0.3145(2) 0.0463(14) Uani 1 1 d .
H10C H -0.8086 -0.0368 -0.3003 0.056 Uiso 1 1 calc R
H10D H -0.9047 0.0303 -0.2839 0.056 Uiso 1 1 calc R
C11 C -1.0296(5) -0.0412(3) -0.1693(2) 0.0361(11) Uani 1 1 d .
C11' C -0.9847(5) -0.0692(3) -0.3217(2) 0.0356(11) Uani 1 1 d .
C12 C -0.9794(6) -0.0363(3) -0.1110(2) 0.0395(12) Uani 1 1 d .
C12' C -1.0329(5) -0.0901(3) -0.3793(2) 0.0362(11) Uani 1 1 d .
C13' C -0.9769(5) -0.0501(4) -0.4353(2) 0.0421(13) Uani 1 1 d .
C13 C -1.0378(6) 0.0178(4) -0.0638(2) 0.0454(13) Uani 1 1 d .
C14' C -0.8458(6) -0.0199(4) -0.4233(2) 0.0464(14) Uani 1 1 d .
H14A H -0.8198 0.0112 -0.4582 0.056 Uiso 1 1 calc R
C14 C -1.1715(6) 0.0334(4) -0.0788(3) 0.0499(15) Uani 1 1 d .
H14B H -1.2047 0.0718 -0.0496 0.060 Uiso 1 1 calc R
C15 C -0.9718(8) 0.1017(4) -0.0631(3) 0.0579(16) Uani 1 1 d .
H15A H -1.0057 0.1346 -0.0313 0.069 Uiso 1 1 calc R
H15B H -0.8847 0.0937 -0.0552 0.069 Uiso 1 1 calc R
C15' C -1.0553(6) 0.0252(4) -0.4501(3) 0.0544(16) Uani 1 1 d .
H15C H -1.0252 0.0495 -0.4866 0.065 Uiso 1 1 calc R
H15D H -1.1401 0.0087 -0.4566 0.065 Uiso 1 1 calc R
C16' C -1.0510(7) 0.0889(4) -0.4002(3) 0.0546(16) Uani 1 1 d .
H16A H -1.0951 0.1374 -0.4124 0.065 Uiso 1 1 calc R
H16B H -1.0907 0.0674 -0.3649 0.065 Uiso 1 1 calc R
C16 C -0.9868(8) 0.1455(5) -0.1208(3) 0.0661(19) Uani 1 1 d .
H16C H -0.9527 0.1998 -0.1173 0.079 Uiso 1 1 calc R
H16D H -0.9415 0.1170 -0.1515 0.079 Uiso 1 1 calc R
C17 C -1.1330(10) 0.2029(5) -0.1890(4) 0.073(2) Uani 1 1 d .
H17A H -1.0874 0.2524 -0.1835 0.109 Uiso 1 1 calc R
H17B H -1.2190 0.2153 -0.1937 0.109 Uiso 1 1 calc R
H17C H -1.1035 0.1754 -0.2238 0.109 Uiso 1 1 calc R
C17' C -0.9096(10) 0.1765(5) -0.3425(4) 0.083(3) Uani 1 1 d .
H17D H -0.8239 0.1874 -0.3352 0.125 Uiso 1 1 calc R
H17E H -0.9488 0.1606 -0.3061 0.125 Uiso 1 1 calc R
H17F H -0.9486 0.2245 -0.3577 0.125 Uiso 1 1 calc R
C18' C -1.3502(9) -0.2520(7) -0.2929(5) 0.102(4) Uani 1 1 d .
H18A H -1.4209 -0.2824 -0.3056 0.153 Uiso 1 1 calc R
H18B H -1.3756 -0.2106 -0.2654 0.153 Uiso 1 1 calc R
H18C H -1.2926 -0.2878 -0.2738 0.153 Uiso 1 1 calc R
C18 C -0.6728(8) -0.2375(5) -0.1610(4) 0.076(2) Uani 1 1 d .
H18D H -0.5994 -0.2600 -0.1439 0.114 Uiso 1 1 calc R
H18E H -0.6542 -0.2160 -0.1996 0.114 Uiso 1 1 calc R
H18F H -0.7343 -0.2792 -0.1646 0.114 Uiso 1 1 calc R
C19' C -0.5926(8) -0.2186(7) -0.3994(4) 0.080(3) Uani 1 1 d .
H19A H -0.5439 -0.2672 -0.4016 0.120 Uiso 1 1 calc R
H19B H -0.6283 -0.2139 -0.3606 0.120 Uiso 1 1 calc R
H19C H -0.5412 -0.1722 -0.4071 0.120 Uiso 1 1 calc R
C19 C -1.3684(8) -0.1958(6) -0.0759(5) 0.088(3) Uani 1 1 d .
H19D H -1.4027 -0.2484 -0.0676 0.132 Uiso 1 1 calc R
H19E H -1.3359 -0.1951 -0.1155 0.132 Uiso 1 1 calc R
H19F H -1.4316 -0.1552 -0.0722 0.132 Uiso 1 1 calc R
N1 N -1.1164(7) 0.1507(3) -0.1374(2) 0.0589(15) Uani 1 1 d .
N1' N -0.9211(6) 0.1095(3) -0.3867(2) 0.0564(14) Uani 1 1 d .
OW O -1.1417(5) -0.3310(3) 0.0016(2) 0.0638(13) Uani 1 1 d .
HWB H -1.1073 -0.3586 -0.0256 0.096 Uiso 1 1 d R
HWC H -1.1814 -0.2917 -0.0138 0.096 Uiso 1 1 d R
O1' O -0.6868(5) -0.2220(3) -0.4419(2) 0.0649(13) Uani 1 1 d .
O1 O -1.2746(6) -0.1794(4) -0.0359(3) 0.0821(17) Uani 1 1 d .
O2 O -1.0819(7) -0.1534(4) 0.0346(3) 0.0868(19) Uani 1 1 d .
O2' O -0.8674(6) -0.2272(4) -0.5227(3) 0.0825(19) Uani 1 1 d .
O3' O -1.1949(5) -0.1489(3) -0.43695(18) 0.0579(12) Uani 1 1 d .
O3 O -0.8120(5) -0.0715(3) -0.04578(19) 0.0639(14) Uani 1 1 d .
H3A H -0.7513 -0.1012 -0.0445 0.096 Uiso 1 1 calc R
O4' O -1.2951(5) -0.2164(3) -0.3411(2) 0.0642(14) Uani 1 1 d .
O4 O -0.7179(5) -0.1744(3) -0.1243(2) 0.0680(15) Uani 1 1 d .

loop_
_atom_site_aniso_label
_atom_site_aniso_U_11
_atom_site_aniso_U_22
_atom_site_aniso_U_33
_atom_site_aniso_U_23
_atom_site_aniso_U_13
_atom_site_aniso_U_12
C1' 0.041(2) 0.033(3) 0.029(2) -0.0016(19) -0.006(2) 0.001(2)
C1 0.044(3) 0.035(3) 0.029(2) 0.0000(19) -0.003(2) -0.002(2)
C2 0.049(3) 0.041(3) 0.031(2) -0.010(2) -0.003(2) 0.006(2)
C2' 0.048(3) 0.044(3) 0.034(2) 0.004(2) -0.003(2) -0.004(2)
C3' 0.046(3) 0.041(3) 0.049(3) 0.002(2) -0.018(3) -0.005(2)
C3 0.053(3) 0.042(3) 0.042(3) 0.001(2) -0.005(3) 0.008(3)
C4' 0.053(3) 0.042(3) 0.034(3) -0.006(2) -0.013(2) 0.006(3)
C4 0.058(3) 0.052(3) 0.023(2) -0.005(2) -0.008(2) 0.006(3)
C5 0.075(4) 0.050(4) 0.037(3) -0.007(3) 0.004(3) 0.004(3)
C5' 0.059(3) 0.073(4) 0.027(2) -0.008(3) -0.004(3) -0.004(3)
C6 0.088(5) 0.055(4) 0.041(3) 0.011(3) 0.016(3) 0.008(4)
C6' 0.059(4) 0.063(4) 0.049(3) -0.015(3) 0.002(3) -0.003(3)
C7' 0.050(3) 0.053(4) 0.045(3) -0.004(3) 0.011(3) 0.002(3)
C7 0.071(4) 0.045(4) 0.063(4) 0.000(3) 0.026(4) 0.001(3)
C8 0.054(3) 0.054(4) 0.053(3) 0.006(3) 0.019(3) 0.006(3)
C8' 0.043(3) 0.063(4) 0.043(3) -0.005(3) 0.001(3) 0.000(3)
C9' 0.048(3) 0.044(3) 0.046(3) 0.000(2) 0.009(3) -0.004(2)
C9 0.056(3) 0.050(3) 0.040(3) 0.009(2) 0.009(3) 0.013(3)
C10 0.056(3) 0.049(3) 0.038(3) 0.003(2) 0.001(3) 0.007(3)
C10' 0.057(3) 0.052(3) 0.030(3) -0.006(2) -0.005(3) -0.010(3)
C11 0.042(3) 0.037(3) 0.029(2) 0.004(2) 0.003(2) 0.002(2)
C11' 0.039(2) 0.040(3) 0.028(2) -0.001(2) -0.002(2) 0.001(2)
C12 0.051(3) 0.037(3) 0.031(2) -0.003(2) 0.001(2) -0.003(2)
C12' 0.045(3) 0.039(3) 0.025(2) -0.0044(19) -0.005(2) 0.002(2)
C13' 0.045(3) 0.056(3) 0.026(2) -0.002(2) 0.001(2) 0.005(3)
C13 0.065(3) 0.044(3) 0.028(2) -0.004(2) 0.002(3) -0.001(3)
C14' 0.053(3) 0.054(4) 0.032(3) 0.002(2) 0.006(2) -0.004(3)
C14 0.065(4) 0.040(3) 0.045(3) 0.003(2) 0.016(3) 0.014(3)
C15 0.085(4) 0.042(3) 0.046(3) -0.009(3) 0.003(3) -0.004(3)
C15' 0.058(3) 0.064(4) 0.041(3) 0.012(3) -0.004(3) 0.009(3)
C16' 0.067(4) 0.047(3) 0.050(3) 0.007(3) 0.004(3) 0.005(3)
C16 0.090(5) 0.049(4) 0.058(4) 0.009(3) 0.002(4) -0.014(4)
C17 0.104(6) 0.047(4) 0.066(4) 0.020(3) 0.009(5) 0.007(4)
C17' 0.116(7) 0.062(5) 0.071(5) -0.021(4) 0.015(5) 0.010(5)
C18' 0.079(6) 0.137(9) 0.091(6) 0.042(6) -0.027(5) -0.060(6)
C18 0.069(5) 0.084(6) 0.076(5) -0.016(4) -0.022(4) 0.033(4)
C19' 0.076(5) 0.103(6) 0.060(4) -0.002(4) -0.002(4) 0.042(5)
C19 0.067(5) 0.083(6) 0.113(7) -0.004(6) 0.004(5) -0.009(5)
N1 0.089(4) 0.039(3) 0.049(3) 0.006(2) 0.010(3) 0.012(3)
N1' 0.083(4) 0.043(3) 0.043(3) -0.002(2) 0.015(3) 0.000(3)
OW 0.090(3) 0.045(3) 0.057(3) 0.000(2) 0.030(3) -0.001(2)
O1' 0.062(3) 0.070(3) 0.062(3) -0.011(2) 0.002(2) 0.019(2)
O1 0.082(4) 0.064(4) 0.100(4) 0.015(3) 0.014(4) -0.008(3)
O2 0.118(5) 0.071(4) 0.072(3) 0.026(3) -0.002(4) 0.009(4)
O2' 0.077(3) 0.093(4) 0.077(4) -0.050(3) -0.009(3) 0.019(3)
O3' 0.068(3) 0.070(3) 0.036(2) -0.005(2) -0.020(2) -0.010(2)
O3 0.075(3) 0.076(3) 0.040(2) -0.018(2) -0.025(2) 0.020(3)
O4' 0.059(3) 0.071(3) 0.062(3) 0.010(2) -0.020(2) -0.024(3)
O4 0.075(3) 0.076(3) 0.053(3) -0.014(2) -0.025(2) 0.033(3)

loop_
_atom_type_symbol
_atom_type_description
_atom_type_scat_dispersion_real
_atom_type_scat_dispersion_imag
_atom_type_scat_source
C C 0.0033 0.0000 'International Tables Vol C Tables 4.2.6.8 and 6.1.1.4'
H H 0.0000 0.0000 'International Tables Vol C Tables 4.2.6.8 and 6.1.1.4'
N N 0.0061 0.0000 'International Tables Vol C Tables 4.2.6.8 and 6.1.1.4'
O O 0.0106 0.0000 'International Tables Vol C Tables 4.2.6.8 and 6.1.1.4'

loop_
_geom_angle_atom_site_label_1
_geom_angle_atom_site_label_2
_geom_angle_atom_site_label_3
_geom_angle
C11' C1' C2' 120.5(4)
C11' C1' C1 122.3(5)
C2' C1' C1 117.1(4)
C11 C1 C2 119.9(5)
C11 C1 C1' 122.7(5)
C2 C1 C1' 117.4(5)
C3 C2 C1 120.2(5)
C3 C2 H2A 119.9
C1 C2 H2A 119.9
C3' C2' C1' 119.8(5)
C3' C2' H2'A 120.1
C1' C2' H2'A 120.1
O4' C3' C2' 125.0(6)
O4' C3' C4' 115.1(5)
C2' C3' C4' 119.9(5)
O4 C3 C2 124.7(6)
O4 C3 C4 115.0(5)
C2 C3 C4 120.2(5)
O3' C4' C12' 119.2(5)
O3' C4' C3' 119.5(5)
C12' C4' C3' 121.1(5)
O3 C4 C3 119.8(5)
O3 C4 C12 119.2(5)
C3 C4 C12 121.0(5)
C6 C5 C13 111.5(5)
C6 C5 H5A 109.3
C13 C5 H5A 109.3
C6 C5 H5B 109.3
C13 C5 H5B 109.3
H5A C5 H5B 108.0
C6' C5' C13' 115.4(5)
C6' C5' H5'A 108.4
C13' C5' H5'A 108.4
C6' C5' H5'C 108.4
C13' C5' H5'C 108.4
H5'A C5' H5'C 107.5
O2 C6 C7 122.6(7)
O2 C6 C5 122.4(8)
C7 C6 C5 114.9(6)
O2' C6' C7' 120.9(7)
O2' C6' C5' 120.0(6)
C7' C6' C5' 119.0(5)
C8' C7' O1' 126.7(6)
C8' C7' C6' 119.4(6)
O1' C7' C6' 113.8(6)
C8 C7 O1 126.4(8)
C8 C7 C6 122.2(7)
O1 C7 C6 111.4(6)
C7 C8 C14 120.8(7)
C7 C8 H8A 119.6
C14 C8 H8A 119.6
C7' C8' C14' 121.9(6)
C7' C8' H8'A 119.0
C14' C8' H8'A 119.0
N1' C9' C10' 118.4(5)
N1' C9' C14' 106.5(5)
C10' C9' C14' 108.1(5)
N1' C9' H9'A 107.8
C10' C9' H9'A 107.8
C14' C9' H9'A 107.8
N1 C9 C10 118.0(5)
N1 C9 C14 106.2(5)
C10 C9 C14 109.1(5)
N1 C9 H9A 107.7
C10 C9 H9A 107.7
C14 C9 H9A 107.7
C9 C10 C11 115.0(5)
C9 C10 H10A 108.5
C11 C10 H10A 108.5
C9 C10 H10B 108.5
C11 C10 H10B 108.5
H10A C10 H10B 107.5
C11' C10' C9' 116.4(5)
C11' C10' H10C 108.2
C9' C10' H10C 108.2
C11' C10' H10D 108.2
C9' C10' H10D 108.2
H10C C10' H10D 107.3
C1 C11 C12 121.1(5)
C1 C11 C10 118.2(5)
C12 C11 C10 120.7(5)
C1' C11' C12' 119.4(5)
C1' C11' C10' 118.9(4)
C12' C11' C10' 121.6(5)
C4 C12 C11 117.4(5)
C4 C12 C13 121.3(5)
C11 C12 C13 121.2(5)
C4' C12' C11' 118.8(5)
C4' C12' C13' 121.3(4)
C11' C12' C13' 119.4(5)
C14' C13' C5' 105.4(5)
C14' C13' C15' 106.8(5)
C5' C13' C15' 110.1(5)
C14' C13' C12' 111.0(4)
C5' C13' C12' 115.6(5)
C15' C13' C12' 107.6(5)
C14 C13 C12 110.0(5)
C14 C13 C5 104.5(5)
C12 C13 C5 115.1(5)
C14 C13 C15 107.0(6)
C12 C13 C15 109.6(5)
C5 C13 C15 110.3(5)
C8' C14' C13' 112.9(5)
C8' C14' C9' 111.9(5)
C13' C14' C9' 110.3(5)
C8' C14' H14A 107.1
C13' C14' H14A 107.1
C9' C14' H14A 107.1
C13 C14 C8 111.7(5)
C13 C14 C9 110.3(5)
C8 C14 C9 110.0(6)
C13 C14 H14B 108.2
C8 C14 H14B 108.2
C9 C14 H14B 108.2
C16 C15 C13 111.7(6)
C16 C15 H15A 109.3
C13 C15 H15A 109.3
C16 C15 H15B 109.3
C13 C15 H15B 109.3
H15A C15 H15B 107.9
C16' C15' C13' 111.9(5)
C16' C15' H15C 109.2
C13' C15' H15C 109.2
C16' C15' H15D 109.2
C13' C15' H15D 109.2
H15C C15' H15D 107.9
N1' C16' C15' 109.6(5)
N1' C16' H16A 109.8
C15' C16' H16A 109.8
N1' C16' H16B 109.8
C15' C16' H16B 109.8
H16A C16' H16B 108.2
N1 C16 C15 110.9(7)
N1 C16 H16C 109.5
C15 C16 H16C 109.5
N1 C16 H16D 109.5
C15 C16 H16D 109.5
H16C C16 H16D 108.1
N1 C17 H17A 109.5
N1 C17 H17B 109.5
H17A C17 H17B 109.5
N1 C17 H17C 109.5
H17A C17 H17C 109.5
H17B C17 H17C 109.5
N1' C17' H17D 109.5
N1' C17' H17E 109.5
H17D C17' H17E 109.5
N1' C17' H17F 109.5
H17D C17' H17F 109.5
H17E C17' H17F 109.5
O4' C18' H18A 109.5
O4' C18' H18B 109.5
H18A C18' H18B 109.5
O4' C18' H18C 109.5
H18A C18' H18C 109.5
H18B C18' H18C 109.5
O4 C18 H18D 109.5
O4 C18 H18E 109.5
H18D C18 H18E 109.5
O4 C18 H18F 109.5
H18D C18 H18F 109.5
H18E C18 H18F 109.5
O1' C19' H19A 109.5
O1' C19' H19B 109.5
H19A C19' H19B 109.5
O1' C19' H19C 109.5
H19A C19' H19C 109.5
H19B C19' H19C 109.5
O1 C19 H19D 109.5
O1 C19 H19E 109.5
H19D C19 H19E 109.5
O1 C19 H19F 109.5
H19D C19 H19F 109.5
H19E C19 H19F 109.5
C16 N1 C17 111.0(6)
C16 N1 C9 115.4(6)
C17 N1 C9 114.5(6)
C9' N1' C16' 114.1(5)
C9' N1' C17' 110.9(6)
C16' N1' C17' 112.7(6)
HWB OW HWC 109.5
C7' O1' C19' 117.0(6)
C7 O1 C19 117.1(7)
C4 O3 H3A 109.5
C3' O4' C18' 117.9(5)
C3 O4 C18 118.2(5)

loop_
_geom_bond_atom_site_label_1
_geom_bond_atom_site_label_2
_geom_bond_distance
C1' C11' 1.382(7)
C1' C2' 1.413(8)
C1' C1 1.500(7)
C1 C11 1.379(7)
C1 C2 1.410(8)
C2 C3 1.381(8)
C2 H2A 0.9300
C2' C3' 1.392(8)
C2' H2'A 0.9300
C3' O4' 1.365(7)
C3' C4' 1.399(9)
C3 O4 1.365(8)
C3 C4 1.394(8)
C4' O3' 1.381(7)
C4' C12' 1.388(8)
C4 O3 1.374(6)
C4 C12 1.415(8)
C5 C6 1.521(10)
C5 C13 1.537(8)
C5 H5A 0.9700
C5 H5B 0.9700
C5' C6' 1.501(10)
C5' C13' 1.539(7)
C5' H5'A 0.9700
C5' H5'C 0.9700
C6 O2 1.214(9)
C6 C7 1.489(12)
C6' O2' 1.251(8)
C6' C7' 1.474(9)
C7' C8' 1.327(9)
C7' O1' 1.352(8)
C7 C8 1.321(10)
C7 O1 1.380(9)
C8 C14 1.534(9)
C8 H8A 0.9300
C8' C14' 1.512(9)
C8' H8'A 0.9300
C9' N1' 1.468(9)
C9' C10' 1.519(8)
C9' C14' 1.556(8)
C9' H9'A 0.9800
C9 N1 1.479(9)
C9 C10 1.520(8)
C9 C14 1.539(8)
C9 H9A 0.9800
C10 C11 1.535(8)
C10 H10A 0.9700
C10 H10B 0.9700
C10' C11' 1.517(8)
C10' H10C 0.9700
C10' H10D 0.9700
C11 C12 1.425(7)
C11' C12' 1.440(7)
C12 C13 1.524(8)
C12' C13' 1.548(7)
C13' C14' 1.530(8)
C13' C15' 1.539(8)
C13 C14 1.510(9)
C13 C15 1.554(9)
C14' H14A 0.9800
C14 H14B 0.9800
C15 C16 1.495(9)
C15 H15A 0.9700
C15 H15B 0.9700
C15' C16' 1.538(9)
C15' H15C 0.9700
C15' H15D 0.9700
C16' N1' 1.480(10)
C16' H16A 0.9700
C16' H16B 0.9700
C16 N1 1.456(11)
C16 H16C 0.9700
C16 H16D 0.9700
C17 N1 1.456(9)
C17 H17A 0.9600
C17 H17B 0.9600
C17 H17C 0.9600
C17' N1' 1.491(9)
C17' H17D 0.9600
C17' H17E 0.9600
C17' H17F 0.9600
C18' O4' 1.371(10)
C18' H18A 0.9600
C18' H18B 0.9600
C18' H18C 0.9600
C18 O4 1.415(9)
C18 H18D 0.9600
C18 H18E 0.9600
C18 H18F 0.9600
C19' O1' 1.401(10)
C19' H19A 0.9600
C19' H19B 0.9600
C19' H19C 0.9600
C19 O1 1.385(12)
C19 H19D 0.9600
C19 H19E 0.9600
C19 H19F 0.9600
OW HWB 0.8499
OW HWC 0.8500
O3 H3A 0.8200
